data_7159503
loop_
_publ_author_name
'Borade, Somnath Arjun'
'Naharwal, Sushma'
'Bhambri, Himanshi'
'Mandal, Sanjay K.'
'Bajaj, Kiran'
'Chitkara, Deepak'
'Sakhuja, Rajeev'

_publ_section_title
;
 Synthesis of modified bile acids <i>via</i> palladium-catalyzed
 C(sp<sup>3</sup>)-H (hetero)arylation.
;
_journal_issue 33
_journal_name_full 'Organic &amp; biomolecular chemistry'
_journal_page_first 6719
_journal_page_last 6729
_journal_paper_doi 10.1039/d3ob00916e
_journal_volume 21
_journal_year 2023
_chemical_absolute_configuration unk
_chemical_formula_moiety 'C42 H56 N2 O4'
_chemical_formula_sum 'C42 H56 N2 O4'
_chemical_formula_weight 652.88
_space_group_crystal_system orthorhombic
_space_group_IT_number 19
_space_group_name_Hall 'P 2ac 2ab'
_space_group_name_H-M_alt 'P 21 21 21'
_atom_sites_solution_hydrogens mixed
_atom_sites_solution_primary iterative
_audit_creation_date 2023-05-16
_audit_creation_method
;
Olex2 1.5
(compiled 2023.03.06 svn.rbb2c1857 for OlexSys, GUI svn.r6748)
;
_audit_update_record
;
2023-05-16 deposited with the CCDC.	2023-07-31 downloaded from the CCDC.
;
_cell_angle_alpha 90
_cell_angle_beta 90
_cell_angle_gamma 90
_cell_formula_units_Z 4
_cell_length_a 9.2466(7)
_cell_length_b 11.7371(8)
_cell_length_c 33.379(3)
_cell_measurement_reflns_used 5710
_cell_measurement_temperature 296(2)
_cell_measurement_theta_max 21.395
_cell_measurement_theta_min 2.285
_cell_volume 3622.6(5)
_computing_cell_refinement 'SAINT V8.38A (Bruker, 2018)'
_computing_data_collection 'Bruker APEX2'
_computing_data_reduction 'SAINT V8.38A (Bruker, 2018)'
_computing_molecular_graphics 'Olex2 1.5 (Dolomanov et al., 2009)'
_computing_publication_material 'Olex2 1.5 (Dolomanov et al., 2009)'
_computing_structure_refinement 'SHELXL 2019/3 (Sheldrick, 2015)'
_computing_structure_solution 'olex2.solve 1.5 (Bourhis et al., 2015)'
_diffrn_ambient_temperature 296.15
_diffrn_measured_fraction_theta_full 0.999
_diffrn_measured_fraction_theta_max 0.996
_diffrn_measurement_device_type 'Bruker APEX-II CCD'
_diffrn_measurement_method '\f and \w scans'
_diffrn_radiation_type MoK\a
_diffrn_radiation_wavelength 0.71073
_diffrn_reflns_av_R_equivalents 0.0351
_diffrn_reflns_av_unetI/netI 0.0407
_diffrn_reflns_Laue_measured_fraction_full 0.999
_diffrn_reflns_Laue_measured_fraction_max 0.996
_diffrn_reflns_limit_h_max 9
_diffrn_reflns_limit_h_min -11
_diffrn_reflns_limit_k_max 14
_diffrn_reflns_limit_k_min -14
_diffrn_reflns_limit_l_max 34
_diffrn_reflns_limit_l_min -41
_diffrn_reflns_number 23423
_diffrn_reflns_point_group_measured_fraction_full 0.987
_diffrn_reflns_point_group_measured_fraction_max 0.982
_diffrn_reflns_theta_full 25.242
_diffrn_reflns_theta_max 26.429
_diffrn_reflns_theta_min 1.839
_diffrn_source Sealed-tube
_diffrn_source_current 30.0
_diffrn_source_power 1.5
_diffrn_source_voltage 50.0
_diffrn_standards_number 0
_exptl_absorpt_coefficient_mu 0.076
_exptl_absorpt_correction_T_max 0.7454
_exptl_absorpt_correction_T_min 0.6758
_exptl_absorpt_correction_type multi-scan
_exptl_absorpt_process_details
;
SADABS-2016/2 (Bruker,2016/2) was used for absorption correction.
wR2(int) was 0.0538 before and 0.0455 after correction.
The Ratio of minimum to maximum transmission is 0.9066.
The \l/2 correction factor is Not present.
;
_exptl_crystal_colour colorless
_exptl_crystal_density_diffrn 1.197
_exptl_crystal_description block
_exptl_crystal_F_000 1416
_exptl_crystal_size_max 0.3
_exptl_crystal_size_mid 0.3
_exptl_crystal_size_min 0.3
_refine_diff_density_max 0.124
_refine_diff_density_min -0.148
_refine_diff_density_rms 0.030
_refine_ls_abs_structure_details
;
 Flack x determined using 1811 quotients [(I+)-(I-)]/[(I+)+(I-)]
 (Parsons, Flack and Wagner, Acta Cryst. B69 (2013) 249-259).
;
_refine_ls_abs_structure_Flack 0.4(5)
_refine_ls_extinction_method none
_refine_ls_goodness_of_fit_ref 1.024
_refine_ls_hydrogen_treatment mixed
_refine_ls_matrix_type full
_refine_ls_number_parameters 443
_refine_ls_number_reflns 7340
_refine_ls_number_restraints 0
_refine_ls_restrained_S_all 1.024
_refine_ls_R_factor_all 0.0701
_refine_ls_R_factor_gt 0.0446
_refine_ls_shift/su_max 0.001
_refine_ls_shift/su_mean 0.000
_refine_ls_structure_factor_coef Fsqd
_refine_ls_weighting_details 'w=1/[\s^2^(Fo^2^)+(0.0498P)^2^+0.1286P] where P=(Fo^2^+2Fc^2^)/3'
_refine_ls_weighting_scheme calc
_refine_ls_wR_factor_gt 0.0924
_refine_ls_wR_factor_ref 0.1021
_reflns_Friedel_coverage 0.748
_reflns_Friedel_fraction_full 0.971
_reflns_Friedel_fraction_max 0.965
_reflns_number_gt 5377
_reflns_number_total 7340
_reflns_threshold_expression 'I > 2\s(I)'
_cod_data_source_file d3ob00916e2.cif
_cod_data_source_block 3aa
_cod_depositor_comments
;
The following automatic conversions were performed:

data item '_exptl_absorpt_correction_type' value 'Multi-scan' was
changed to 'multi-scan' in accordance with the
/home/data/users/saulius/crontab/automatic-downloads/rss-feeds/RSC/lib/dictionaries/cif_core.dic
dictionary named 'cif_core.dic' version 2.4.2 last updated on
2011-04-26.

Automatic conversion script
Id: cif_fix_values 8170 2020-07-09 18:12:32Z antanas 

 Adding full bibliography for 7159503.cif.
;
_cod_database_code 7159503
_shelx_shelxl_version_number 2019/3
_shelx_space_group_comment
;
The symmetry employed for this shelxl refinement is uniquely defined
by the following loop, which should always be used as a source of
symmetry information in preference to the above space-group names.
They are only intended as comments.
;
_olex2_refinement_description
;
1. Fixed Uiso
 At 1.2 times of:
  All C(H) groups, All C(H,H) groups
 At 1.5 times of:
  All C(H,H,H) groups
2.a Ternary CH refined with riding coordinates:
 C3(H3), C4(H4), C17C(H17C), C14C(H14C), C8C(H8C), C7C(H7C), C5C(H5C),
 C3C(H3C), C12C(H12C), C9C(H9C)
2.b Secondary CH2 refined with riding coordinates:
 C2(H2B,H2C), C6C(H6CA,H6CB), C4C(H4CA,H4CB), C11C(H11A,H11B), C1C(H1CA,H1CB),
 C2C(H2CA,H2CB), C16C(H16A,H16B), C15C(H15A,H15B)
2.c Aromatic/amide H refined with riding coordinates:
 C2A(H2A), C3A(H3A), C6B(H6B), C5B(H5BA), C4B(H4B), C3B(H3B), C2B(H2BA),
 C7A(H7A), C6A(H6A), C5A(H5AA), C1A(H1A)
2.d Idealised Me refined as rotating group:
 C21C(H21A,H21B,H21C), C20C(H20A,H20B,H20C), C19C(H19A,H19B,H19C), C18C(H18A,
 H18B,H18C), C5(H5A,H5B,H5D), C22C(H22A,H22B,H22C)
;
_olex2_submission_special_instructions 'No special instructions were received'

loop_
_space_group_symop_operation_xyz
'x, y, z'
'x+1/2, -y+1/2, -z'
'-x, y+1/2, -z+1/2'
'-x+1/2, -y, z+1/2'

loop_
_atom_site_label
_atom_site_type_symbol
_atom_site_fract_x
_atom_site_fract_y
_atom_site_fract_z
_atom_site_U_iso_or_equiv
_atom_site_adp_type
_atom_site_occupancy
_atom_site_site_symmetry_order
_atom_site_calc_flag
_atom_site_refinement_flags_posn
_atom_site_refinement_flags_adp
_atom_site_refinement_flags_occupancy
_atom_site_disorder_assembly
_atom_site_disorder_group
O4 O 0.6725(2) 0.09241(18) 0.83967(6) 0.0686(6) Uani 1 1 d . . . . .
O2 O 0.45950(19) 0.11419(14) 0.65849(5) 0.0410(4) Uani 1 1 d . . . . .
O1 O -0.0761(3) 0.4349(2) 0.57500(7) 0.0785(7) Uani 1 1 d . . . . .
N1 N 0.1669(3) 0.5885(2) 0.45739(8) 0.0614(7) Uani 1 1 d . . . . .
O3 O 0.2060(2) 0.16136(15) 0.77543(5) 0.0495(5) Uani 1 1 d . . . . .
N2 N 0.0566(3) 0.4846(2) 0.52100(8) 0.0539(6) Uani 1 1 d . . . . .
H2 H 0.144(4) 0.472(3) 0.5090(9) 0.058(9) Uiso 1 1 d . . . . .
C13C C 0.2181(3) 0.0369(2) 0.65484(7) 0.0355(6) Uani 1 1 d . . . . .
C2A C 0.1481(6) 0.7167(3) 0.40194(11) 0.0876(12) Uani 1 1 d . . . . .
H2A H 0.192774 0.749792 0.379849 0.105 Uiso 1 1 calc R U . . .
C3A C 0.0122(5) 0.7438(3) 0.41127(10) 0.0755(11) Uani 1 1 d . . . . .
H3A H -0.038666 0.795372 0.395483 0.091 Uiso 1 1 calc R U . . .
C4A C -0.0542(4) 0.6946(2) 0.44491(9) 0.0577(8) Uani 1 1 d . . . . .
C9A C 0.0299(4) 0.6171(2) 0.46741(8) 0.0501(7) Uani 1 1 d . . . . .
C8A C -0.0311(4) 0.5654(2) 0.50207(8) 0.0487(7) Uani 1 1 d . . . . .
C1 C 0.0283(4) 0.4201(2) 0.55385(9) 0.0534(7) Uani 1 1 d . . . . .
C2 C 0.1378(3) 0.3290(2) 0.56319(9) 0.0520(7) Uani 1 1 d . . . . .
H2B H 0.172742 0.339665 0.590338 0.062 Uiso 1 1 calc R U . . .
H2C H 0.219619 0.337228 0.545221 0.062 Uiso 1 1 calc R U . . .
C3 C 0.0766(3) 0.20845(19) 0.55911(7) 0.0398(6) Uani 1 1 d . . . . .
H3 H -0.019206 0.208944 0.571677 0.048 Uiso 1 1 calc R U . . .
C4 C 0.1696(3) 0.1205(2) 0.58234(7) 0.0398(6) Uani 1 1 d . . . . .
H4 H 0.128749 0.044984 0.576886 0.048 Uiso 1 1 calc R U . . .
C17C C 0.1662(3) 0.13768(19) 0.62795(7) 0.0369(6) Uani 1 1 d . . . . .
H17C H 0.228231 0.203165 0.634008 0.044 Uiso 1 1 calc R U . . .
C14C C 0.1731(3) 0.0835(2) 0.69602(7) 0.0381(6) Uani 1 1 d . . . . .
H14C H 0.233492 0.150614 0.700944 0.046 Uiso 1 1 calc R U . . .
C8C C 0.2007(3) 0.0023(2) 0.73054(7) 0.0406(6) Uani 1 1 d . . . . .
H8C H 0.146314 -0.067605 0.725050 0.049 Uiso 1 1 calc R U . . .
C7C C 0.1464(3) 0.0493(2) 0.77023(8) 0.0451(7) Uani 1 1 d . . . . .
H7C H 0.040926 0.056263 0.768671 0.054 Uiso 1 1 calc R U . . .
C6C C 0.1831(3) -0.0295(3) 0.80504(8) 0.0531(7) Uani 1 1 d . . . . .
H6CA H 0.123228 -0.097134 0.803214 0.064 Uiso 1 1 calc R U . . .
H6CB H 0.159268 0.008794 0.829946 0.064 Uiso 1 1 calc R U . . .
C5C C 0.3413(3) -0.0655(2) 0.80633(8) 0.0490(7) Uani 1 1 d . . . . .
H5C H 0.347403 -0.127036 0.826103 0.059 Uiso 1 1 calc R U . . .
C4C C 0.4390(3) 0.0297(2) 0.82172(8) 0.0503(7) Uani 1 1 d . . . . .
H4CA H 0.431381 0.094459 0.803791 0.060 Uiso 1 1 calc R U . . .
H4CB H 0.404855 0.053707 0.847875 0.060 Uiso 1 1 calc R U . . .
C3C C 0.5957(3) -0.0044(3) 0.82506(8) 0.0532(8) Uani 1 1 d . . . . .
H3C H 0.604030 -0.066103 0.844724 0.064 Uiso 1 1 calc R U . . .
C21C C 0.8073(4) 0.0686(4) 0.85594(12) 0.0866(11) Uani 1 1 d . . . . .
H21A H 0.795533 0.024956 0.880034 0.130 Uiso 1 1 calc R U . . .
H21B H 0.856156 0.138708 0.862038 0.130 Uiso 1 1 calc R U . . .
H21C H 0.863475 0.025843 0.837006 0.130 Uiso 1 1 calc R U . . .
C12C C 0.3793(3) 0.00965(19) 0.65592(7) 0.0369(6) Uani 1 1 d . . . . .
H12C H 0.405336 -0.028603 0.630838 0.044 Uiso 1 1 calc R U . . .
C11C C 0.4160(3) -0.0700(2) 0.69083(7) 0.0451(7) Uani 1 1 d . . . . .
H11A H 0.520199 -0.078743 0.692113 0.054 Uiso 1 1 calc R U . . .
H11B H 0.374996 -0.144426 0.685288 0.054 Uiso 1 1 calc R U . . .
C9C C 0.3615(3) -0.0298(2) 0.73204(7) 0.0384(6) Uani 1 1 d . . . . .
H9C H 0.414772 0.039931 0.738534 0.046 Uiso 1 1 calc R U . . .
C10C C 0.3941(3) -0.1168(2) 0.76610(8) 0.0453(7) Uani 1 1 d . . . . .
C20C C 0.3162(4) -0.2313(2) 0.75796(9) 0.0652(9) Uani 1 1 d . . . . .
H20A H 0.328126 -0.280800 0.780610 0.098 Uiso 1 1 calc R U . . .
H20B H 0.357014 -0.266543 0.734603 0.098 Uiso 1 1 calc R U . . .
H20C H 0.215022 -0.217512 0.753613 0.098 Uiso 1 1 calc R U . . .
C1C C 0.5546(4) -0.1447(2) 0.77014(8) 0.0550(8) Uani 1 1 d . . . . .
H1CA H 0.564920 -0.208213 0.788495 0.066 Uiso 1 1 calc R U . . .
H1CB H 0.590307 -0.169336 0.744228 0.066 Uiso 1 1 calc R U . . .
C2C C 0.6496(3) -0.0475(2) 0.78488(8) 0.0557(8) Uani 1 1 d . . . . .
H2CA H 0.748623 -0.073738 0.787505 0.067 Uiso 1 1 calc R U . . .
H2CB H 0.648084 0.014190 0.765526 0.067 Uiso 1 1 calc R U . . .
C19C C 0.6023(3) 0.1052(3) 0.64447(9) 0.0611(8) Uani 1 1 d . . . . .
H19A H 0.656247 0.055729 0.661833 0.092 Uiso 1 1 calc R U . . .
H19B H 0.646246 0.179242 0.644173 0.092 Uiso 1 1 calc R U . . .
H19C H 0.601847 0.074334 0.617834 0.092 Uiso 1 1 calc R U . . .
C18C C 0.1369(3) -0.0735(2) 0.64360(8) 0.0502(7) Uani 1 1 d . . . . .
H18A H 0.154887 -0.130688 0.663554 0.075 Uiso 1 1 calc R U . . .
H18B H 0.170181 -0.100189 0.618026 0.075 Uiso 1 1 calc R U . . .
H18C H 0.034963 -0.058320 0.642232 0.075 Uiso 1 1 calc R U . . .
C5 C 0.3242(3) 0.1200(3) 0.56669(8) 0.0541(8) Uani 1 1 d . . . . .
H5A H 0.374462 0.185715 0.576683 0.081 Uiso 1 1 calc R U . . .
H5B H 0.323084 0.121974 0.537942 0.081 Uiso 1 1 calc R U . . .
H5D H 0.372441 0.052195 0.575582 0.081 Uiso 1 1 calc R U . . .
C1B C 0.0561(3) 0.1672(2) 0.51648(8) 0.0453(7) Uani 1 1 d . . . . .
C6B C -0.0361(3) 0.0757(2) 0.51024(9) 0.0559(8) Uani 1 1 d . . . . .
H6B H -0.089464 0.047437 0.531664 0.067 Uiso 1 1 calc R U . . .
C5B C -0.0508(4) 0.0256(3) 0.47311(12) 0.0764(11) Uani 1 1 d . . . . .
H5BA H -0.112240 -0.036375 0.469746 0.092 Uiso 1 1 calc R U . . .
C4B C 0.0254(5) 0.0674(4) 0.44132(12) 0.0894(14) Uani 1 1 d . . . . .
H4B H 0.015951 0.033793 0.416215 0.107 Uiso 1 1 calc R U . . .
C3B C 0.1150(5) 0.1581(4) 0.44635(10) 0.0814(12) Uani 1 1 d . . . . .
H3B H 0.165778 0.186927 0.424533 0.098 Uiso 1 1 calc R U . . .
C2B C 0.1314(4) 0.2083(3) 0.48382(9) 0.0612(8) Uani 1 1 d . . . . .
H2BA H 0.193555 0.269965 0.486903 0.073 Uiso 1 1 calc R U . . .
C7A C -0.1692(4) 0.5915(2) 0.51300(10) 0.0612(8) Uani 1 1 d . . . . .
H7A H -0.208959 0.558789 0.535863 0.073 Uiso 1 1 calc R U . . .
C6A C -0.2517(4) 0.6673(3) 0.49002(12) 0.0708(10) Uani 1 1 d . . . . .
H6A H -0.346218 0.683307 0.497703 0.085 Uiso 1 1 calc R U . . .
C5A C -0.1972(4) 0.7174(2) 0.45710(11) 0.0681(10) Uani 1 1 d . . . . .
H5AA H -0.254118 0.767350 0.442302 0.082 Uiso 1 1 calc R U . . .
C1A C 0.2230(5) 0.6381(3) 0.42566(11) 0.0797(11) Uani 1 1 d . . . . .
H1A H 0.317538 0.619910 0.418600 0.096 Uiso 1 1 calc R U . . .
C16C C 0.0151(3) 0.1639(3) 0.64530(8) 0.0507(7) Uani 1 1 d . . . . .
H16A H -0.058689 0.121447 0.631014 0.061 Uiso 1 1 calc R U . . .
H16B H -0.006271 0.244536 0.643072 0.061 Uiso 1 1 calc R U . . .
C15C C 0.0199(3) 0.1273(3) 0.68982(8) 0.0544(8) Uani 1 1 d . . . . .
H15A H 0.000241 0.191585 0.707271 0.065 Uiso 1 1 calc R U . . .
H15B H -0.050436 0.067897 0.695138 0.065 Uiso 1 1 calc R U . . .
C22C C 0.1226(4) 0.2344(3) 0.79887(10) 0.0772(10) Uani 1 1 d . . . . .
H22A H 0.028185 0.242067 0.787225 0.116 Uiso 1 1 calc R U . . .
H22B H 0.168232 0.307804 0.800124 0.116 Uiso 1 1 calc R U . . .
H22C H 0.113977 0.203704 0.825422 0.116 Uiso 1 1 calc R U . . .

loop_
_atom_site_aniso_label
_atom_site_aniso_U_11
_atom_site_aniso_U_22
_atom_site_aniso_U_33
_atom_site_aniso_U_23
_atom_site_aniso_U_13
_atom_site_aniso_U_12
O4 0.0694(16) 0.0679(13) 0.0685(14) -0.0042(11) -0.0198(12) 0.0098(12)
O2 0.0359(10) 0.0447(9) 0.0423(10) -0.0028(8) 0.0066(8) -0.0016(8)
O1 0.0802(18) 0.0787(15) 0.0764(16) 0.0184(13) 0.0179(14) 0.0114(13)
N1 0.070(2) 0.0544(14) 0.0594(16) 0.0036(12) 0.0066(15) -0.0015(14)
O3 0.0542(13) 0.0483(10) 0.0460(11) -0.0048(9) 0.0123(9) 0.0099(9)
N2 0.0550(18) 0.0464(13) 0.0603(15) 0.0094(12) 0.0023(14) 0.0060(13)
C13C 0.0370(15) 0.0349(13) 0.0345(13) 0.0001(10) 0.0035(12) -0.0012(11)
C2A 0.122(4) 0.073(2) 0.068(2) 0.0182(19) 0.017(3) -0.002(3)
C3A 0.112(4) 0.0507(18) 0.064(2) 0.0108(17) -0.013(2) -0.004(2)
C4A 0.081(2) 0.0350(14) 0.0568(18) 0.0006(13) -0.0143(18) -0.0031(16)
C9A 0.065(2) 0.0348(14) 0.0509(16) -0.0039(12) -0.0041(16) -0.0042(14)
C8A 0.060(2) 0.0308(13) 0.0550(17) 0.0005(12) -0.0027(15) -0.0014(13)
C1 0.063(2) 0.0411(15) 0.0562(17) 0.0024(14) -0.0047(17) -0.0065(15)
C2 0.0575(19) 0.0435(14) 0.0550(17) 0.0070(13) -0.0099(15) -0.0038(14)
C3 0.0398(16) 0.0400(13) 0.0397(14) 0.0033(11) -0.0025(12) -0.0023(12)
C4 0.0447(17) 0.0399(13) 0.0349(12) -0.0004(11) -0.0013(12) -0.0026(12)
C17C 0.0371(15) 0.0360(13) 0.0375(13) -0.0003(10) 0.0031(12) -0.0001(11)
C14C 0.0393(16) 0.0395(13) 0.0355(12) -0.0013(11) 0.0061(12) -0.0006(12)
C8C 0.0461(17) 0.0409(13) 0.0348(13) 0.0013(11) 0.0052(12) -0.0061(13)
C7C 0.0403(16) 0.0560(16) 0.0390(14) 0.0027(12) 0.0102(13) -0.0011(13)
C6C 0.060(2) 0.0591(17) 0.0400(14) 0.0031(13) 0.0127(14) -0.0043(15)
C5C 0.067(2) 0.0435(14) 0.0363(14) 0.0084(12) 0.0049(14) 0.0039(15)
C4C 0.061(2) 0.0538(16) 0.0355(14) -0.0028(12) 0.0005(14) 0.0128(15)
C3C 0.064(2) 0.0532(17) 0.0428(16) 0.0050(13) -0.0037(14) 0.0117(15)
C21C 0.059(2) 0.098(3) 0.103(3) 0.010(2) -0.013(2) 0.000(2)
C12C 0.0465(16) 0.0338(12) 0.0304(12) -0.0042(10) 0.0046(12) 0.0041(11)
C11C 0.0543(18) 0.0434(14) 0.0375(14) -0.0005(11) 0.0032(13) 0.0130(13)
C9C 0.0486(16) 0.0319(12) 0.0347(13) 0.0009(10) 0.0054(12) 0.0028(12)
C10C 0.065(2) 0.0321(12) 0.0391(14) 0.0032(11) 0.0040(14) 0.0039(13)
C20C 0.100(3) 0.0393(15) 0.0560(18) 0.0068(13) 0.0036(18) -0.0053(17)
C1C 0.078(2) 0.0449(15) 0.0420(15) 0.0068(12) 0.0017(15) 0.0227(16)
C2C 0.055(2) 0.0617(18) 0.0501(16) 0.0089(14) 0.0012(15) 0.0184(16)
C19C 0.0452(19) 0.083(2) 0.0549(18) -0.0081(16) 0.0091(15) -0.0043(16)
C18C 0.0589(19) 0.0466(14) 0.0450(15) 0.0031(12) -0.0002(14) -0.0106(14)
C5 0.057(2) 0.0676(18) 0.0372(14) 0.0021(13) 0.0040(14) 0.0095(16)
C1B 0.0462(17) 0.0489(15) 0.0407(14) 0.0036(12) -0.0069(13) 0.0068(14)
C6B 0.0521(19) 0.0563(17) 0.0592(18) -0.0068(15) -0.0113(15) 0.0023(15)
C5B 0.066(2) 0.080(2) 0.083(3) -0.030(2) -0.027(2) 0.018(2)
C4B 0.093(3) 0.119(3) 0.057(2) -0.031(2) -0.030(2) 0.050(3)
C3B 0.087(3) 0.114(3) 0.0436(18) 0.009(2) 0.0022(19) 0.042(3)
C2B 0.065(2) 0.0706(19) 0.0480(17) 0.0097(15) -0.0012(16) 0.0109(17)
C7A 0.070(2) 0.0427(15) 0.071(2) 0.0027(14) 0.0070(18) 0.0069(16)
C6A 0.065(2) 0.0484(18) 0.099(3) -0.0014(19) 0.000(2) 0.0101(17)
C5A 0.078(3) 0.0403(16) 0.086(3) -0.0002(16) -0.021(2) 0.0080(17)
C1A 0.089(3) 0.077(2) 0.073(2) 0.008(2) 0.018(2) 0.003(2)
C16C 0.0427(17) 0.0622(17) 0.0472(16) 0.0048(14) 0.0045(14) 0.0080(14)
C15C 0.0439(18) 0.073(2) 0.0461(16) 0.0041(15) 0.0082(14) 0.0127(15)
C22C 0.076(3) 0.086(2) 0.070(2) -0.0289(19) 0.0091(19) 0.020(2)

loop_
_atom_type_symbol
_atom_type_description
_atom_type_scat_dispersion_real
_atom_type_scat_dispersion_imag
_atom_type_scat_source
C C 0.0033 0.0016 'International Tables Vol C Tables 4.2.6.8 and 6.1.1.4'
H H 0.0000 0.0000 'International Tables Vol C Tables 4.2.6.8 and 6.1.1.4'
N N 0.0061 0.0033 'International Tables Vol C Tables 4.2.6.8 and 6.1.1.4'
O O 0.0106 0.0060 'International Tables Vol C Tables 4.2.6.8 and 6.1.1.4'

loop_
_geom_angle_atom_site_label_1
_geom_angle_atom_site_label_2
_geom_angle_atom_site_label_3
_geom_angle
_geom_angle_site_symmetry_1
_geom_angle_site_symmetry_3
_geom_angle_publ_flag
C21C O4 C3C 114.9(3) . . ?
C19C O2 C12C 113.6(2) . . ?
C1A N1 C9A 117.3(3) . . ?
C22C O3 C7C 114.8(2) . . ?
C8A N2 H2 114.8(19) . . ?
C1 N2 H2 116.0(19) . . ?
C1 N2 C8A 129.1(3) . . ?
C14C C13C C17C 99.27(18) . . ?
C14C C13C C18C 112.6(2) . . ?
C12C C13C C17C 118.2(2) . . ?
C12C C13C C14C 108.6(2) . . ?
C12C C13C C18C 107.8(2) . . ?
C18C C13C C17C 110.3(2) . . ?
C3A C2A H2A 120.3 . . ?
C3A C2A C1A 119.5(4) . . ?
C1A C2A H2A 120.3 . . ?
C2A C3A H3A 120.0 . . ?
C2A C3A C4A 120.1(3) . . ?
C4A C3A H3A 120.0 . . ?
C3A C4A C9A 116.7(3) . . ?
C3A C4A C5A 124.3(3) . . ?
C5A C4A C9A 119.0(3) . . ?
N1 C9A C4A 122.9(3) . . ?
N1 C9A C8A 117.8(3) . . ?
C4A C9A C8A 119.3(3) . . ?
N2 C8A C9A 115.2(3) . . ?
C7A C8A N2 125.1(3) . . ?
C7A C8A C9A 119.5(3) . . ?
O1 C1 N2 123.1(3) . . ?
O1 C1 C2 121.2(3) . . ?
N2 C1 C2 115.7(3) . . ?
C1 C2 H2B 109.0 . . ?
C1 C2 H2C 109.0 . . ?
C1 C2 C3 112.9(2) . . ?
H2B C2 H2C 107.8 . . ?
C3 C2 H2B 109.0 . . ?
C3 C2 H2C 109.0 . . ?
C2 C3 H3 106.9 . . ?
C2 C3 C4 111.5(2) . . ?
C4 C3 H3 106.9 . . ?
C1B C3 C2 115.2(2) . . ?
C1B C3 H3 106.9 . . ?
C1B C3 C4 109.0(2) . . ?
C3 C4 H4 107.2 . . ?
C17C C4 C3 113.4(2) . . ?
C17C C4 H4 107.2 . . ?
C5 C4 C3 110.6(2) . . ?
C5 C4 H4 107.2 . . ?
C5 C4 C17C 111.1(2) . . ?
C13C C17C H17C 107.2 . . ?
C4 C17C C13C 117.6(2) . . ?
C4 C17C H17C 107.2 . . ?
C4 C17C C16C 114.6(2) . . ?
C16C C17C C13C 102.3(2) . . ?
C16C C17C H17C 107.2 . . ?
C13C C14C H14C 106.3 . . ?
C8C C14C C13C 114.2(2) . . ?
C8C C14C H14C 106.3 . . ?
C8C C14C C15C 118.2(2) . . ?
C15C C14C C13C 104.6(2) . . ?
C15C C14C H14C 106.3 . . ?
C14C C8C H8C 107.3 . . ?
C14C C8C C7C 112.2(2) . . ?
C14C C8C C9C 110.04(19) . . ?
C7C C8C H8C 107.3 . . ?
C7C C8C C9C 112.4(2) . . ?
C9C C8C H8C 107.3 . . ?
O3 C7C C8C 108.1(2) . . ?
O3 C7C H7C 108.2 . . ?
O3 C7C C6C 112.2(2) . . ?
C8C C7C H7C 108.2 . . ?
C8C C7C C6C 111.8(2) . . ?
C6C C7C H7C 108.2 . . ?
C7C C6C H6CA 108.8 . . ?
C7C C6C H6CB 108.8 . . ?
C7C C6C C5C 113.8(2) . . ?
H6CA C6C H6CB 107.7 . . ?
C5C C6C H6CA 108.8 . . ?
C5C C6C H6CB 108.8 . . ?
C6C C5C H5C 106.2 . . ?
C6C C5C C4C 112.0(2) . . ?
C6C C5C C10C 112.7(2) . . ?
C4C C5C H5C 106.2 . . ?
C4C C5C C10C 112.9(2) . . ?
C10C C5C H5C 106.2 . . ?
C5C C4C H4CA 108.9 . . ?
C5C C4C H4CB 108.9 . . ?
H4CA C4C H4CB 107.7 . . ?
C3C C4C C5C 113.5(2) . . ?
C3C C4C H4CA 108.9 . . ?
C3C C4C H4CB 108.9 . . ?
O4 C3C C4C 107.0(2) . . ?
O4 C3C H3C 108.7 . . ?
O4 C3C C2C 113.8(3) . . ?
C4C C3C H3C 108.7 . . ?
C4C C3C C2C 109.8(2) . . ?
C2C C3C H3C 108.7 . . ?
O4 C21C H21A 109.5 . . ?
O4 C21C H21B 109.5 . . ?
O4 C21C H21C 109.5 . . ?
H21A C21C H21B 109.5 . . ?
H21A C21C H21C 109.5 . . ?
H21B C21C H21C 109.5 . . ?
O2 C12C C13C 109.09(18) . . ?
O2 C12C H12C 108.4 . . ?
O2 C12C C11C 111.2(2) . . ?
C13C C12C H12C 108.4 . . ?
C13C C12C C11C 111.2(2) . . ?
C11C C12C H12C 108.4 . . ?
C12C C11C H11A 108.6 . . ?
C12C C11C H11B 108.6 . . ?
C12C C11C C9C 114.9(2) . . ?
H11A C11C H11B 107.5 . . ?
C9C C11C H11A 108.6 . . ?
C9C C11C H11B 108.6 . . ?
C8C C9C C11C 111.3(2) . . ?
C8C C9C H9C 106.8 . . ?
C8C C9C C10C 111.9(2) . . ?
C11C C9C H9C 106.8 . . ?
C11C C9C C10C 112.85(19) . . ?
C10C C9C H9C 106.8 . . ?
C5C C10C C9C 108.47(19) . . ?
C20C C10C C5C 110.0(2) . . ?
C20C C10C C9C 110.5(2) . . ?
C1C C10C C5C 108.2(2) . . ?
C1C C10C C9C 113.2(2) . . ?
C1C C10C C20C 106.4(2) . . ?
C10C C20C H20A 109.5 . . ?
C10C C20C H20B 109.5 . . ?
C10C C20C H20C 109.5 . . ?
H20A C20C H20B 109.5 . . ?
H20A C20C H20C 109.5 . . ?
H20B C20C H20C 109.5 . . ?
C10C C1C H1CA 108.4 . . ?
C10C C1C H1CB 108.4 . . ?
H1CA C1C H1CB 107.5 . . ?
C2C C1C C10C 115.4(2) . . ?
C2C C1C H1CA 108.4 . . ?
C2C C1C H1CB 108.4 . . ?
C3C C2C C1C 110.2(3) . . ?
C3C C2C H2CA 109.6 . . ?
C3C C2C H2CB 109.6 . . ?
C1C C2C H2CA 109.6 . . ?
C1C C2C H2CB 109.6 . . ?
H2CA C2C H2CB 108.1 . . ?
O2 C19C H19A 109.5 . . ?
O2 C19C H19B 109.5 . . ?
O2 C19C H19C 109.5 . . ?
H19A C19C H19B 109.5 . . ?
H19A C19C H19C 109.5 . . ?
H19B C19C H19C 109.5 . . ?
C13C C18C H18A 109.5 . . ?
C13C C18C H18B 109.5 . . ?
C13C C18C H18C 109.5 . . ?
H18A C18C H18B 109.5 . . ?
H18A C18C H18C 109.5 . . ?
H18B C18C H18C 109.5 . . ?
C4 C5 H5A 109.5 . . ?
C4 C5 H5B 109.5 . . ?
C4 C5 H5D 109.5 . . ?
H5A C5 H5B 109.5 . . ?
H5A C5 H5D 109.5 . . ?
H5B C5 H5D 109.5 . . ?
C6B C1B C3 117.7(3) . . ?
C2B C1B C3 124.5(3) . . ?
C2B C1B C6B 117.5(3) . . ?
C1B C6B H6B 119.1 . . ?
C5B C6B C1B 121.7(3) . . ?
C5B C6B H6B 119.1 . . ?
C6B C5B H5BA 120.2 . . ?
C4B C5B C6B 119.7(4) . . ?
C4B C5B H5BA 120.2 . . ?
C5B C4B H4B 120.0 . . ?
C3B C4B C5B 120.0(3) . . ?
C3B C4B H4B 120.0 . . ?
C4B C3B H3B 119.7 . . ?
C4B C3B C2B 120.6(4) . . ?
C2B C3B H3B 119.7 . . ?
C1B C2B C3B 120.5(3) . . ?
C1B C2B H2BA 119.8 . . ?
C3B C2B H2BA 119.8 . . ?
C8A C7A H7A 119.8 . . ?
C8A C7A C6A 120.4(3) . . ?
C6A C7A H7A 119.8 . . ?
C7A C6A H6A 119.3 . . ?
C5A C6A C7A 121.4(4) . . ?
C5A C6A H6A 119.3 . . ?
C4A C5A H5AA 119.8 . . ?
C6A C5A C4A 120.3(3) . . ?
C6A C5A H5AA 119.8 . . ?
N1 C1A C2A 123.5(4) . . ?
N1 C1A H1A 118.2 . . ?
C2A C1A H1A 118.2 . . ?
C17C C16C H16A 110.5 . . ?
C17C C16C H16B 110.5 . . ?
C17C C16C C15C 106.2(2) . . ?
H16A C16C H16B 108.7 . . ?
C15C C16C H16A 110.5 . . ?
C15C C16C H16B 110.5 . . ?
C14C C15C C16C 104.5(2) . . ?
C14C C15C H15A 110.8 . . ?
C14C C15C H15B 110.8 . . ?
C16C C15C H15A 110.8 . . ?
C16C C15C H15B 110.8 . . ?
H15A C15C H15B 108.9 . . ?
O3 C22C H22A 109.5 . . ?
O3 C22C H22B 109.5 . . ?
O3 C22C H22C 109.5 . . ?
H22A C22C H22B 109.5 . . ?
H22A C22C H22C 109.5 . . ?
H22B C22C H22C 109.5 . . ?

loop_
_geom_bond_atom_site_label_1
_geom_bond_atom_site_label_2
_geom_bond_distance
_geom_bond_site_symmetry_2
_geom_bond_publ_flag
O4 C3C 1.426(4) . ?
O4 C21C 1.388(4) . ?
O2 C12C 1.436(3) . ?
O2 C19C 1.405(3) . ?
O1 C1 1.209(4) . ?
N1 C9A 1.353(4) . ?
N1 C1A 1.315(4) . ?
O3 C7C 1.436(3) . ?
O3 C22C 1.394(3) . ?
N2 H2 0.91(3) . ?
N2 C8A 1.399(4) . ?
N2 C1 1.358(4) . ?
C13C C17C 1.561(3) . ?
C13C C14C 1.537(3) . ?
C13C C12C 1.525(4) . ?
C13C C18C 1.544(3) . ?
C2A H2A 0.9300 . ?
C2A C3A 1.333(5) . ?
C2A C1A 1.399(5) . ?
C3A H3A 0.9300 . ?
C3A C4A 1.404(5) . ?
C4A C9A 1.413(4) . ?
C4A C5A 1.408(5) . ?
C9A C8A 1.423(4) . ?
C8A C7A 1.363(4) . ?
C1 C2 1.505(4) . ?
C2 H2B 0.9700 . ?
C2 H2C 0.9700 . ?
C2 C3 1.530(3) . ?
C3 H3 0.9800 . ?
C3 C4 1.552(3) . ?
C3 C1B 1.515(4) . ?
C4 H4 0.9800 . ?
C4 C17C 1.536(3) . ?
C4 C5 1.522(4) . ?
C17C H17C 0.9800 . ?
C17C C16C 1.544(4) . ?
C14C H14C 0.9800 . ?
C14C C8C 1.517(3) . ?
C14C C15C 1.521(4) . ?
C8C H8C 0.9800 . ?
C8C C7C 1.521(4) . ?
C8C C9C 1.534(4) . ?
C7C H7C 0.9800 . ?
C7C C6C 1.523(4) . ?
C6C H6CA 0.9700 . ?
C6C H6CB 0.9700 . ?
C6C C5C 1.524(4) . ?
C5C H5C 0.9800 . ?
C5C C4C 1.526(4) . ?
C5C C10C 1.551(4) . ?
C4C H4CA 0.9700 . ?
C4C H4CB 0.9700 . ?
C4C C3C 1.508(4) . ?
C3C H3C 0.9800 . ?
C3C C2C 1.517(4) . ?
C21C H21A 0.9600 . ?
C21C H21B 0.9600 . ?
C21C H21C 0.9600 . ?
C12C H12C 0.9800 . ?
C12C C11C 1.532(3) . ?
C11C H11A 0.9700 . ?
C11C H11B 0.9700 . ?
C11C C9C 1.539(3) . ?
C9C H9C 0.9800 . ?
C9C C10C 1.557(3) . ?
C10C C20C 1.549(4) . ?
C10C C1C 1.526(4) . ?
C20C H20A 0.9600 . ?
C20C H20B 0.9600 . ?
C20C H20C 0.9600 . ?
C1C H1CA 0.9700 . ?
C1C H1CB 0.9700 . ?
C1C C2C 1.521(4) . ?
C2C H2CA 0.9700 . ?
C2C H2CB 0.9700 . ?
C19C H19A 0.9600 . ?
C19C H19B 0.9600 . ?
C19C H19C 0.9600 . ?
C18C H18A 0.9600 . ?
C18C H18B 0.9600 . ?
C18C H18C 0.9600 . ?
C5 H5A 0.9600 . ?
C5 H5B 0.9600 . ?
C5 H5D 0.9600 . ?
C1B C6B 1.387(4) . ?
C1B C2B 1.380(4) . ?
C6B H6B 0.9300 . ?
C6B C5B 1.378(4) . ?
C5B H5BA 0.9300 . ?
C5B C4B 1.365(6) . ?
C4B H4B 0.9300 . ?
C4B C3B 1.360(6) . ?
C3B H3B 0.9300 . ?
C3B C2B 1.391(5) . ?
C2B H2BA 0.9300 . ?
C7A H7A 0.9300 . ?
C7A C6A 1.400(4) . ?
C6A H6A 0.9300 . ?
C6A C5A 1.345(5) . ?
C5A H5AA 0.9300 . ?
C1A H1A 0.9300 . ?
C16C H16A 0.9700 . ?
C16C H16B 0.9700 . ?
C16C C15C 1.547(4) . ?
C15C H15A 0.9700 . ?
C15C H15B 0.9700 . ?
C22C H22A 0.9600 . ?
C22C H22B 0.9600 . ?
C22C H22C 0.9600 . ?

loop_
_geom_torsion_atom_site_label_1
_geom_torsion_atom_site_label_2
_geom_torsion_atom_site_label_3
_geom_torsion_atom_site_label_4
_geom_torsion
_geom_torsion_site_symmetry_1
_geom_torsion_site_symmetry_2
_geom_torsion_site_symmetry_3
_geom_torsion_site_symmetry_4
_geom_torsion_publ_flag
O4 C3C C2C C1C -175.6(2) . . . . ?
O2 C12C C11C C9C 69.4(3) . . . . ?
O1 C1 C2 C3 66.6(4) . . . . ?
N1 C9A C8A N2 -3.4(4) . . . . ?
N1 C9A C8A C7A -179.6(3) . . . . ?
O3 C7C C6C C5C -71.4(3) . . . . ?
N2 C8A C7A C6A -174.9(3) . . . . ?
N2 C1 C2 C3 -114.6(3) . . . . ?
C13C C17C C16C C15C 27.7(3) . . . . ?
C13C C14C C8C C7C -176.7(2) . . . . ?
C13C C14C C8C C9C 57.4(3) . . . . ?
C13C C14C C15C C16C -29.5(3) . . . . ?
C13C C12C C11C C9C -52.4(3) . . . . ?
C2A C3A C4A C9A 0.0(5) . . . . ?
C2A C3A C4A C5A -179.7(3) . . . . ?
C3A C2A C1A N1 -0.4(6) . . . . ?
C3A C4A C9A N1 -1.1(4) . . . . ?
C3A C4A C9A C8A 179.3(3) . . . . ?
C3A C4A C5A C6A -179.3(3) . . . . ?
C4A C9A C8A N2 176.2(2) . . . . ?
C4A C9A C8A C7A 0.0(4) . . . . ?
C9A N1 C1A C2A -0.7(5) . . . . ?
C9A C4A C5A C6A 1.0(4) . . . . ?
C9A C8A C7A C6A 1.0(4) . . . . ?
C8A N2 C1 O1 -9.6(5) . . . . ?
C8A N2 C1 C2 171.6(3) . . . . ?
C8A C7A C6A C5A -0.9(5) . . . . ?
C1 N2 C8A C9A -178.8(3) . . . . ?
C1 N2 C8A C7A -2.8(5) . . . . ?
C1 C2 C3 C4 -160.2(2) . . . . ?
C1 C2 C3 C1B 74.9(3) . . . . ?
C2 C3 C4 C17C 66.0(3) . . . . ?
C2 C3 C4 C5 -59.5(3) . . . . ?
C2 C3 C1B C6B -161.3(3) . . . . ?
C2 C3 C1B C2B 24.1(4) . . . . ?
C3 C4 C17C C13C 163.2(2) . . . . ?
C3 C4 C17C C16C 42.9(3) . . . . ?
C3 C1B C6B C5B -173.8(3) . . . . ?
C3 C1B C2B C3B 174.1(3) . . . . ?
C4 C3 C1B C6B 72.5(3) . . . . ?
C4 C3 C1B C2B -102.1(3) . . . . ?
C4 C17C C16C C15C 156.2(2) . . . . ?
C17C C13C C14C C8C 176.9(2) . . . . ?
C17C C13C C14C C15C 46.2(2) . . . . ?
C17C C13C C12C O2 43.0(3) . . . . ?
C17C C13C C12C C11C 166.0(2) . . . . ?
C17C C16C C15C C14C 0.6(3) . . . . ?
C14C C13C C17C C4 -171.2(2) . . . . ?
C14C C13C C17C C16C -44.6(2) . . . . ?
C14C C13C C12C O2 -69.0(2) . . . . ?
C14C C13C C12C C11C 54.1(3) . . . . ?
C14C C8C C7C O3 -52.5(3) . . . . ?
C14C C8C C7C C6C -176.5(2) . . . . ?
C14C C8C C9C C11C -50.6(3) . . . . ?
C14C C8C C9C C10C -177.8(2) . . . . ?
C8C C14C C15C C16C -157.8(2) . . . . ?
C8C C7C C6C C5C 50.3(3) . . . . ?
C8C C9C C10C C5C -56.2(3) . . . . ?
C8C C9C C10C C20C 64.6(3) . . . . ?
C8C C9C C10C C1C -176.3(2) . . . . ?
C7C C8C C9C C11C -176.4(2) . . . . ?
C7C C8C C9C C10C 56.3(3) . . . . ?
C7C C6C C5C C4C 75.9(3) . . . . ?
C7C C6C C5C C10C -52.8(3) . . . . ?
C6C C5C C4C C3C 177.6(2) . . . . ?
C6C C5C C10C C9C 54.3(3) . . . . ?
C6C C5C C10C C20C -66.7(3) . . . . ?
C6C C5C C10C C1C 177.4(2) . . . . ?
C5C C4C C3C O4 180.0(2) . . . . ?
C5C C4C C3C C2C 56.0(3) . . . . ?
C5C C10C C1C C2C -52.4(3) . . . . ?
C4C C5C C10C C9C -73.8(3) . . . . ?
C4C C5C C10C C20C 165.1(2) . . . . ?
C4C C5C C10C C1C 49.3(3) . . . . ?
C4C C3C C2C C1C -55.8(3) . . . . ?
C21C O4 C3C C4C 161.5(3) . . . . ?
C21C O4 C3C C2C -77.1(3) . . . . ?
C12C C13C C17C C4 71.8(3) . . . . ?
C12C C13C C17C C16C -161.6(2) . . . . ?
C12C C13C C14C C8C -59.0(3) . . . . ?
C12C C13C C14C C15C 170.2(2) . . . . ?
C12C C11C C9C C8C 50.1(3) . . . . ?
C12C C11C C9C C10C 176.9(2) . . . . ?
C11C C9C C10C C5C 177.4(2) . . . . ?
C11C C9C C10C C20C -61.9(3) . . . . ?
C11C C9C C10C C1C 57.3(3) . . . . ?
C9C C8C C7C O3 72.2(3) . . . . ?
C9C C8C C7C C6C -51.8(3) . . . . ?
C9C C10C C1C C2C 67.9(3) . . . . ?
C10C C5C C4C C3C -53.9(3) . . . . ?
C10C C1C C2C C3C 57.0(3) . . . . ?
C20C C10C C1C C2C -170.6(2) . . . . ?
C19C O2 C12C C13C -156.8(2) . . . . ?
C19C O2 C12C C11C 80.2(3) . . . . ?
C18C C13C C17C C4 -52.8(3) . . . . ?
C18C C13C C17C C16C 73.7(2) . . . . ?
C18C C13C C14C C8C 60.3(3) . . . . ?
C18C C13C C14C C15C -70.5(3) . . . . ?
C18C C13C C12C O2 168.82(19) . . . . ?
C18C C13C C12C C11C -68.1(2) . . . . ?
C5 C4 C17C C13C -71.6(3) . . . . ?
C5 C4 C17C C16C 168.0(2) . . . . ?
C1B C3 C4 C17C -165.8(2) . . . . ?
C1B C3 C4 C5 68.8(3) . . . . ?
C1B C6B C5B C4B -0.9(5) . . . . ?
C6B C1B C2B C3B -0.5(4) . . . . ?
C6B C5B C4B C3B -0.1(5) . . . . ?
C5B C4B C3B C2B 0.8(5) . . . . ?
C4B C3B C2B C1B -0.5(5) . . . . ?
C2B C1B C6B C5B 1.2(4) . . . . ?
C7A C6A C5A C4A -0.1(5) . . . . ?
C5A C4A C9A N1 178.6(3) . . . . ?
C5A C4A C9A C8A -0.9(4) . . . . ?
C1A N1 C9A C4A 1.4(4) . . . . ?
C1A N1 C9A C8A -179.0(3) . . . . ?
C1A C2A C3A C4A 0.7(6) . . . . ?
C15C C14C C8C C7C -53.0(3) . . . . ?
C15C C14C C8C C9C -178.9(2) . . . . ?
C22C O3 C7C C8C 152.4(2) . . . . ?
C22C O3 C7C C6C -83.9(3) . . . . ?
